data_7106591
loop_
_publ_author_name
'Lin, Mei-Jin'
'Jouaiti, Abdelaziz'
'Grosshans, Philippe'
'Kyritsakas, Nathalie'
'Hosseini, Mir Wais'

_publ_section_title
;
 Molecular tectonics: design of enantiomerically pure helical tubular
 crystals with controlled channel size and orientation
;
_journal_coden_ASTM CHCOFS
_journal_issue 27
_journal_name_full
;
 Chemical Communications (Cambridge, United Kingdom)
;
_journal_page_first 7635
_journal_page_last 7637
_journal_paper_doi 10.1039/c1cc12110c
_journal_volume 47
_journal_year 2011
_chemical_absolute_configuration ad
_chemical_formula_moiety 'C44 H30 F6 N6 O12 Si Zn'
_chemical_formula_sum 'C44 H30 F6 N6 O12 Si Zn'
_chemical_formula_weight 1042.20
_space_group_IT_number 5
_symmetry_cell_setting monoclinic
_symmetry_space_group_name_Hall 'C 2y'
_symmetry_space_group_name_H-M 'C 1 2 1'
_atom_sites_solution_hydrogens geom
_atom_sites_solution_primary direct
_atom_sites_solution_secondary difmap
_audit_creation_method SHELXL-97
_cell_angle_alpha 90.00
_cell_angle_beta 100.067(2)
_cell_angle_gamma 90.00
_cell_formula_units_Z 2
_cell_length_a 23.3869(7)
_cell_length_b 7.6246(3)
_cell_length_c 16.5705(6)
_cell_measurement_reflns_used 2741
_cell_measurement_temperature 173(2)
_cell_measurement_theta_max 22.90
_cell_measurement_theta_min 2.34
_cell_volume 2909.29(18)
_computing_cell_refinement 'Bruker SMART'
_computing_data_collection 'Bruker SMART'
_computing_data_reduction 'Bruker SAINT'
_computing_molecular_graphics 'Bruker SHELXTL'
_computing_publication_material 'Bruker SHELXTL'
_computing_structure_refinement 'SHELXL-97 (Sheldrick, 1997)'
_computing_structure_solution 'SHELXS-97 (Sheldrick, 1990)'
_diffrn_ambient_temperature 173(2)
_diffrn_measured_fraction_theta_full 0.947
_diffrn_measured_fraction_theta_max 0.947
_diffrn_measurement_device_type 'CCD area detector'
_diffrn_measurement_method 'phi and omega scans'
_diffrn_radiation_monochromator graphite
_diffrn_radiation_source 'fine-focus sealed tube'
_diffrn_radiation_type MoK\a
_diffrn_radiation_wavelength 0.71073
_diffrn_reflns_av_R_equivalents 0.0546
_diffrn_reflns_av_sigmaI/netI 0.0961
_diffrn_reflns_limit_h_max 29
_diffrn_reflns_limit_h_min -29
_diffrn_reflns_limit_k_max 9
_diffrn_reflns_limit_k_min -9
_diffrn_reflns_limit_l_max 21
_diffrn_reflns_limit_l_min 0
_diffrn_reflns_number 13609
_diffrn_reflns_theta_full 27.54
_diffrn_reflns_theta_max 27.54
_diffrn_reflns_theta_min 1.25
_exptl_absorpt_coefficient_mu 0.516
_exptl_absorpt_correction_T_max 0.9697
_exptl_absorpt_correction_T_min 0.9406
_exptl_absorpt_correction_type multi-scan
_exptl_absorpt_process_details sadabs
_exptl_crystal_colour colorless
_exptl_crystal_density_diffrn 1.190
_exptl_crystal_density_meas ?
_exptl_crystal_density_method 'not measured'
_exptl_crystal_description prism
_exptl_crystal_F_000 1060
_exptl_crystal_size_max 0.12
_exptl_crystal_size_mid 0.09
_exptl_crystal_size_min 0.06
_refine_diff_density_max 0.403
_refine_diff_density_min -0.872
_refine_diff_density_rms 0.102
_refine_ls_abs_structure_details 'Flack H D (1983), Acta Cryst. A39, 876-881'
_refine_ls_abs_structure_Flack 0.039(19)
_refine_ls_extinction_method none
_refine_ls_goodness_of_fit_ref 1.026
_refine_ls_hydrogen_treatment constr
_refine_ls_matrix_type full
_refine_ls_number_parameters 318
_refine_ls_number_reflns 5723
_refine_ls_number_restraints 1
_refine_ls_restrained_S_all 1.026
_refine_ls_R_factor_all 0.0994
_refine_ls_R_factor_gt 0.0678
_refine_ls_shift/su_max 0.000
_refine_ls_shift/su_mean 0.000
_refine_ls_structure_factor_coef Fsqd
_refine_ls_weighting_details 'calc w=1/[\s^2^(Fo^2^)+(0.0952P)^2^+0.0000P] where P=(Fo^2^+2Fc^2^)/3'
_refine_ls_weighting_scheme calc
_refine_ls_wR_factor_gt 0.1700
_refine_ls_wR_factor_ref 0.1874
_reflns_number_gt 3895
_reflns_number_total 5723
_reflns_threshold_expression >2sigma(I)
_cod_data_source_file c1cc12110c.txt
_cod_data_source_block e1382a
_cod_depositor_comments
;
The following automatic conversions were performed:

'_exptl_crystal_density_meas' value 'none' was changed to '?' - the
value is perceived as not measured.

Automatic conversion script
Id: cif_fix_values 3008 2015-01-20 13:52:24Z robertas 
;
_cod_original_sg_symbol_H-M C2
_cod_database_code 7106591

loop_
_symmetry_equiv_pos_as_xyz
'x, y, z'
'-x, y, -z'
'x+1/2, y+1/2, z'
'-x+1/2, y+1/2, -z'

loop_
_atom_site_label
_atom_site_type_symbol
_atom_site_fract_x
_atom_site_fract_y
_atom_site_fract_z
_atom_site_U_iso_or_equiv
_atom_site_adp_type
_atom_site_occupancy
_atom_site_symmetry_multiplicity
_atom_site_calc_flag
_atom_site_refinement_flags
_atom_site_disorder_assembly
_atom_site_disorder_group
Zn1 Zn 1.0000 0.25087(9) 0.5000 0.0302(2) Uani 1 2 d S . .
Si1 Si 1.0000 0.7481(4) 0.5000 0.0323(5) Uani 1 2 d S . .
F1 F 1.0000 0.5199(7) 0.5000 0.0417(13) Uani 1 2 d S . .
F2 F 0.98218(15) 0.7427(6) 0.39854(19) 0.0535(9) Uani 1 1 d . . .
F3 F 1.06942(13) 0.7457(6) 0.4922(2) 0.0558(9) Uani 1 1 d . . .
F4 F 1.0000 -0.0266(6) 0.5000 0.0378(13) Uani 1 2 d S . .
N1 N 0.6703(2) 0.3707(7) -0.0110(3) 0.0431(13) Uani 1 1 d . . .
C1 C 0.7109(3) 0.2710(9) 0.0396(4) 0.0432(15) Uani 1 1 d . . .
O1 O 0.7428(2) 0.1658(7) 0.0176(3) 0.0598(14) Uani 1 1 d . . .
C2 C 0.7029(3) 0.3175(8) 0.1266(4) 0.0430(15) Uani 1 1 d . . .
H2 H 0.6743 0.2365 0.1454 0.052 Uiso 1 1 calc R . .
C3 C 0.6791(3) 0.5006(9) 0.1175(3) 0.0413(14) Uani 1 1 d . . .
H3 H 0.7115 0.5877 0.1225 0.050 Uiso 1 1 calc R . .
C4 C 0.6460(3) 0.4966(12) 0.0302(4) 0.0605(19) Uani 1 1 d . . .
O2 O 0.6034(3) 0.5939(10) 0.0020(4) 0.098(2) Uani 1 1 d . . .
O3 O 0.75806(18) 0.3090(5) 0.1815(2) 0.0417(11) Uani 1 1 d . . .
C5 C 0.7562(2) 0.2321(9) 0.2549(3) 0.0369(13) Uani 1 1 d . . .
O4 O 0.71274(19) 0.1654(6) 0.2723(3) 0.0501(12) Uani 1 1 d . . .
C6 C 0.8130(2) 0.2410(9) 0.3090(3) 0.0377(12) Uani 1 1 d . . .
C7 C 0.8582(3) 0.3544(7) 0.2991(4) 0.0426(16) Uani 1 1 d . . .
H7 H 0.8539 0.4295 0.2528 0.051 Uiso 1 1 calc R . .
C8 C 0.9085(3) 0.3586(8) 0.3552(4) 0.0426(15) Uani 1 1 d . . .
H8 H 0.9374 0.4426 0.3487 0.051 Uiso 1 1 calc R . .
N2 N 0.91850(16) 0.2478(8) 0.4192(3) 0.0327(9) Uani 1 1 d . . .
C9 C 0.8777(3) 0.1325(8) 0.4281(4) 0.0376(14) Uani 1 1 d . . .
H9 H 0.8856 0.0493 0.4713 0.045 Uiso 1 1 calc R . .
C10 C 0.8244(2) 0.1281(7) 0.3777(4) 0.0347(13) Uani 1 1 d . . .
H10 H 0.7953 0.0495 0.3890 0.042 Uiso 1 1 calc R . .
O5 O 0.64394(17) 0.5337(5) 0.1771(2) 0.0405(10) Uani 1 1 d . . .
C11 C 0.6389(3) 0.7031(9) 0.1995(4) 0.0478(18) Uani 1 1 d . . .
O6 O 0.6606(3) 0.8279(7) 0.1707(3) 0.0736(17) Uani 1 1 d . . .
C12 C 0.6034(3) 0.7172(7) 0.2664(4) 0.0417(15) Uani 1 1 d . . .
C13 C 0.5692(2) 0.5806(8) 0.2856(4) 0.0397(15) Uani 1 1 d . . .
H13 H 0.5661 0.4745 0.2551 0.048 Uiso 1 1 calc R . .
C14 C 0.5403(3) 0.6014(9) 0.3487(4) 0.0450(16) Uani 1 1 d . . .
H14 H 0.5163 0.5083 0.3612 0.054 Uiso 1 1 calc R . .
N3 N 0.54388(17) 0.7484(8) 0.3949(2) 0.0304(9) Uani 1 1 d . . .
C15 C 0.5754(2) 0.8816(8) 0.3753(4) 0.0341(13) Uani 1 1 d . . .
H15 H 0.5775 0.9864 0.4067 0.041 Uiso 1 1 calc R . .
C16 C 0.6050(3) 0.8717(7) 0.3107(4) 0.0359(14) Uani 1 1 d . . .
H16 H 0.6263 0.9698 0.2967 0.043 Uiso 1 1 calc R . .
C17 C 0.6548(3) 0.3519(8) -0.1004(4) 0.0458(16) Uani 1 1 d . . .
C18 C 0.7000(3) 0.3485(8) -0.1450(4) 0.0496(18) Uani 1 1 d . . .
H18 H 0.7390 0.3659 -0.1183 0.059 Uiso 1 1 calc R . .
C19 C 0.6880(4) 0.3205(9) -0.2251(4) 0.0534(18) Uani 1 1 d . . .
H19 H 0.7185 0.3130 -0.2560 0.064 Uiso 1 1 calc R . .
C20 C 0.6299(4) 0.3020(9) -0.2643(4) 0.065(2) Uani 1 1 d . . .
H20 H 0.6208 0.2896 -0.3222 0.078 Uiso 1 1 calc R . .
C21 C 0.5868(4) 0.3018(11) -0.2190(5) 0.071(2) Uani 1 1 d . . .
H21 H 0.5475 0.2857 -0.2443 0.085 Uiso 1 1 calc R . .
C22 C 0.6018(4) 0.3263(11) -0.1335(4) 0.062(2) Uani 1 1 d . . .
H22 H 0.5724 0.3238 -0.1004 0.075 Uiso 1 1 calc R . .

loop_
_atom_site_aniso_label
_atom_site_aniso_U_11
_atom_site_aniso_U_22
_atom_site_aniso_U_33
_atom_site_aniso_U_23
_atom_site_aniso_U_13
_atom_site_aniso_U_12
Zn1 0.0363(5) 0.0203(4) 0.0370(5) 0.000 0.0148(4) 0.000
Si1 0.0394(11) 0.0191(9) 0.0416(11) 0.000 0.0158(9) 0.000
F1 0.058(3) 0.021(3) 0.050(3) 0.000 0.020(2) 0.000
F2 0.089(2) 0.0258(16) 0.0459(19) -0.001(2) 0.0109(18) 0.000(2)
F3 0.0467(19) 0.0339(17) 0.093(3) -0.009(3) 0.0287(19) 0.002(2)
F4 0.051(3) 0.023(3) 0.045(3) 0.000 0.024(2) 0.000
N1 0.063(4) 0.041(3) 0.027(3) -0.004(2) 0.012(3) 0.009(3)
C1 0.056(4) 0.038(4) 0.036(3) -0.002(3) 0.011(3) 0.001(3)
O1 0.083(4) 0.051(3) 0.050(3) -0.006(2) 0.026(3) 0.013(2)
C2 0.055(4) 0.042(3) 0.035(3) -0.004(3) 0.017(3) -0.001(3)
C3 0.048(4) 0.046(3) 0.032(3) -0.005(3) 0.012(3) -0.001(3)
C4 0.082(5) 0.059(4) 0.041(4) -0.002(4) 0.012(4) 0.012(4)
O2 0.139(6) 0.095(5) 0.060(4) -0.013(4) 0.016(4) 0.035(5)
O3 0.049(3) 0.045(3) 0.033(2) -0.0005(18) 0.012(2) -0.0041(18)
C5 0.047(3) 0.033(3) 0.033(3) 0.002(3) 0.013(3) 0.010(3)
O4 0.046(3) 0.061(3) 0.046(3) 0.010(2) 0.014(2) -0.010(2)
C6 0.042(3) 0.029(3) 0.047(3) 0.001(3) 0.022(3) 0.002(3)
C7 0.056(4) 0.023(3) 0.053(4) 0.010(3) 0.024(4) 0.001(3)
C8 0.039(4) 0.033(3) 0.057(4) 0.009(3) 0.010(3) -0.001(3)
N2 0.037(2) 0.0220(19) 0.043(2) 0.006(3) 0.018(2) 0.001(3)
C9 0.048(4) 0.028(3) 0.039(3) 0.002(3) 0.015(3) -0.001(3)
C10 0.036(3) 0.029(3) 0.041(3) 0.002(3) 0.015(3) -0.010(2)
O5 0.055(3) 0.033(2) 0.037(2) -0.0008(19) 0.020(2) 0.0008(19)
C11 0.062(4) 0.049(5) 0.036(3) -0.001(3) 0.020(3) 0.000(3)
O6 0.107(4) 0.053(3) 0.078(4) -0.010(3) 0.064(4) -0.010(3)
C12 0.065(4) 0.028(4) 0.038(3) -0.006(3) 0.023(3) 0.003(3)
C13 0.048(4) 0.029(3) 0.044(4) -0.008(3) 0.015(3) -0.008(3)
C14 0.064(4) 0.034(3) 0.042(4) -0.002(3) 0.024(3) -0.006(3)
N3 0.035(2) 0.0222(19) 0.035(2) 0.003(3) 0.0098(18) 0.000(3)
C15 0.039(3) 0.030(3) 0.034(3) -0.004(3) 0.010(3) 0.000(3)
C16 0.050(4) 0.024(3) 0.039(3) -0.008(3) 0.023(3) -0.009(3)
C17 0.068(5) 0.041(4) 0.029(3) -0.005(3) 0.009(3) -0.004(3)
C18 0.087(5) 0.029(3) 0.037(4) -0.001(3) 0.022(4) 0.000(3)
C19 0.090(6) 0.031(3) 0.041(4) 0.000(3) 0.017(4) 0.006(3)
C20 0.122(7) 0.037(4) 0.040(4) 0.003(3) 0.026(5) 0.010(4)
C21 0.093(6) 0.067(6) 0.053(4) -0.005(4) 0.014(4) -0.009(4)
C22 0.075(6) 0.072(5) 0.043(4) 0.000(4) 0.020(4) 0.007(4)

loop_
_atom_type_symbol
_atom_type_description
_atom_type_scat_dispersion_real
_atom_type_scat_dispersion_imag
_atom_type_scat_source
C C 0.0033 0.0016 'International Tables Vol C Tables 4.2.6.8 and 6.1.1.4'
H H 0.0000 0.0000 'International Tables Vol C Tables 4.2.6.8 and 6.1.1.4'
N N 0.0061 0.0033 'International Tables Vol C Tables 4.2.6.8 and 6.1.1.4'
O O 0.0106 0.0060 'International Tables Vol C Tables 4.2.6.8 and 6.1.1.4'
F F 0.0171 0.0103 'International Tables Vol C Tables 4.2.6.8 and 6.1.1.4'
Si Si 0.0817 0.0704 'International Tables Vol C Tables 4.2.6.8 and 6.1.1.4'
Zn Zn 0.2839 1.4301 'International Tables Vol C Tables 4.2.6.8 and 6.1.1.4'

loop_
_geom_angle_atom_site_label_1
_geom_angle_atom_site_label_2
_geom_angle_atom_site_label_3
_geom_angle
_geom_angle_site_symmetry_1
_geom_angle_site_symmetry_3
_geom_angle_publ_flag
F1 Zn1 F4 180.000(2) . . ?
F1 Zn1 N2 90.63(16) . . ?
F4 Zn1 N2 89.37(16) . . ?
F1 Zn1 N2 90.63(16) . 2_756 ?
F4 Zn1 N2 89.37(16) . 2_756 ?
N2 Zn1 N2 178.7(3) . 2_756 ?
F1 Zn1 N3 90.50(15) . 4_646 ?
F4 Zn1 N3 89.50(16) . 4_646 ?
N2 Zn1 N3 90.42(15) . 4_646 ?
N2 Zn1 N3 89.57(15) 2_756 4_646 ?
F1 Zn1 N3 90.50(16) . 3_545 ?
F4 Zn1 N3 89.50(15) . 3_545 ?
N2 Zn1 N3 89.57(15) . 3_545 ?
N2 Zn1 N3 90.42(15) 2_756 3_545 ?
N3 Zn1 N3 179.0(3) 4_646 3_545 ?
F3 Si1 F3 178.7(4) 2_756 . ?
F3 Si1 F2 89.83(18) 2_756 2_756 ?
F3 Si1 F2 90.14(18) . 2_756 ?
F3 Si1 F2 90.14(18) 2_756 . ?
F3 Si1 F2 89.83(18) . . ?
F2 Si1 F2 177.2(4) 2_756 . ?
F3 Si1 F4 90.6(2) 2_756 1_565 ?
F3 Si1 F4 90.6(2) . 1_565 ?
F2 Si1 F4 91.42(19) 2_756 1_565 ?
F2 Si1 F4 91.42(19) . 1_565 ?
F3 Si1 F1 89.4(2) 2_756 . ?
F3 Si1 F1 89.4(2) . . ?
F2 Si1 F1 88.58(19) 2_756 . ?
F2 Si1 F1 88.58(19) . . ?
F4 Si1 F1 179.999(5) 1_565 . ?
Si1 F1 Zn1 180.000(1) . . ?
Si1 F4 Zn1 179.999(1) 1_545 . ?
C4 N1 C1 112.9(5) . . ?
C4 N1 C17 121.6(6) . . ?
C1 N1 C17 125.5(5) . . ?
O1 C1 N1 125.8(5) . . ?
O1 C1 C2 129.0(6) . . ?
N1 C1 C2 105.1(5) . . ?
O3 C2 C3 112.4(5) . . ?
O3 C2 C1 109.9(5) . . ?
C3 C2 C1 103.0(5) . . ?
O3 C2 H2 110.4 . . ?
C3 C2 H2 110.4 . . ?
C1 C2 H2 110.4 . . ?
O5 C3 C2 110.2(5) . . ?
O5 C3 C4 114.0(5) . . ?
C2 C3 C4 101.3(5) . . ?
O5 C3 H3 110.3 . . ?
C2 C3 H3 110.3 . . ?
C4 C3 H3 110.3 . . ?
O2 C4 N1 127.0(7) . . ?
O2 C4 C3 125.3(7) . . ?
N1 C4 C3 107.7(6) . . ?
C5 O3 C2 114.8(4) . . ?
O4 C5 O3 123.5(5) . . ?
O4 C5 C6 125.4(5) . . ?
O3 C5 C6 111.1(5) . . ?
C7 C6 C10 115.5(5) . . ?
C7 C6 C5 125.4(6) . . ?
C10 C6 C5 119.1(5) . . ?
C8 C7 C6 121.0(6) . . ?
C8 C7 H7 119.5 . . ?
C6 C7 H7 119.5 . . ?
N2 C8 C7 122.1(5) . . ?
N2 C8 H8 118.9 . . ?
C7 C8 H8 118.9 . . ?
C9 N2 C8 118.4(5) . . ?
C9 N2 Zn1 121.4(4) . . ?
C8 N2 Zn1 120.1(4) . . ?
N2 C9 C10 122.9(5) . . ?
N2 C9 H9 118.5 . . ?
C10 C9 H9 118.5 . . ?
C9 C10 C6 119.9(5) . . ?
C9 C10 H10 120.1 . . ?
C6 C10 H10 120.1 . . ?
C11 O5 C3 116.7(5) . . ?
O6 C11 O5 125.3(6) . . ?
O6 C11 C12 123.8(6) . . ?
O5 C11 C12 110.8(5) . . ?
C13 C12 C16 118.7(5) . . ?
C13 C12 C11 122.2(5) . . ?
C16 C12 C11 119.1(5) . . ?
C14 C13 C12 118.5(6) . . ?
C14 C13 H13 120.7 . . ?
C12 C13 H13 120.7 . . ?
C13 C14 N3 123.2(6) . . ?
C13 C14 H14 118.4 . . ?
N3 C14 H14 118.4 . . ?
C15 N3 C14 118.5(5) . . ?
C15 N3 Zn1 123.4(4) . 3_455 ?
C14 N3 Zn1 118.1(4) . 3_455 ?
N3 C15 C16 121.7(5) . . ?
N3 C15 H15 119.2 . . ?
C16 C15 H15 119.2 . . ?
C15 C16 C12 119.3(5) . . ?
C15 C16 H16 120.4 . . ?
C12 C16 H16 120.4 . . ?
C22 C17 C18 122.6(7) . . ?
C22 C17 N1 119.7(6) . . ?
C18 C17 N1 117.5(6) . . ?
C19 C18 C17 119.1(8) . . ?
C19 C18 H18 120.4 . . ?
C17 C18 H18 120.4 . . ?
C18 C19 C20 119.9(7) . . ?
C18 C19 H19 120.1 . . ?
C20 C19 H19 120.1 . . ?
C21 C20 C19 119.6(7) . . ?
C21 C20 H20 120.2 . . ?
C19 C20 H20 120.2 . . ?
C20 C21 C22 118.6(8) . . ?
C20 C21 H21 120.7 . . ?
C22 C21 H21 120.7 . . ?
C17 C22 C21 120.1(7) . . ?
C17 C22 H22 120.0 . . ?
C21 C22 H22 120.0 . . ?

loop_
_geom_bond_atom_site_label_1
_geom_bond_atom_site_label_2
_geom_bond_distance
_geom_bond_site_symmetry_2
_geom_bond_publ_flag
Zn1 F1 2.052(5) . ?
Zn1 F4 2.116(5) . ?
Zn1 N2 2.129(4) . ?
Zn1 N2 2.129(4) 2_756 ?
Zn1 N3 2.171(4) 4_646 ?
Zn1 N3 2.171(4) 3_545 ?
Si1 F3 1.651(3) 2_756 ?
Si1 F3 1.651(3) . ?
Si1 F2 1.660(3) 2_756 ?
Si1 F2 1.660(3) . ?
Si1 F4 1.718(5) 1_565 ?
Si1 F1 1.740(6) . ?
F4 Si1 1.718(5) 1_545 ?
N1 C4 1.358(9) . ?
N1 C1 1.380(8) . ?
N1 C17 1.470(7) . ?
C1 O1 1.194(7) . ?
C1 C2 1.528(8) . ?
C2 O3 1.443(8) . ?
C2 C3 1.500(9) . ?
C2 H2 1.0000 . ?
C3 O5 1.415(7) . ?
C3 C4 1.517(9) . ?
C3 H3 1.0000 . ?
C4 O2 1.264(9) . ?
O3 C5 1.357(7) . ?
C5 O4 1.216(7) . ?
C5 C6 1.468(8) . ?
C6 C7 1.397(8) . ?
C6 C10 1.415(8) . ?
C7 C8 1.366(9) . ?
C7 H7 0.9500 . ?
C8 N2 1.345(8) . ?
C8 H8 0.9500 . ?
N2 C9 1.325(7) . ?
C9 C10 1.374(8) . ?
C9 H9 0.9500 . ?
C10 H10 0.9500 . ?
O5 C11 1.354(7) . ?
C11 O6 1.214(8) . ?
C11 C12 1.501(8) . ?
C12 C13 1.384(8) . ?
C12 C16 1.386(8) . ?
C13 C14 1.349(8) . ?
C13 H13 0.9500 . ?
C14 N3 1.352(8) . ?
C14 H14 0.9500 . ?
N3 C15 1.328(8) . ?
N3 Zn1 2.171(4) 3_455 ?
C15 C16 1.374(8) . ?
C15 H15 0.9500 . ?
C16 H16 0.9500 . ?
C17 C22 1.280(10) . ?
C17 C18 1.391(9) . ?
C18 C19 1.326(9) . ?
C18 H18 0.9500 . ?
C19 C20 1.407(11) . ?
C19 H19 0.9500 . ?
C20 C21 1.356(10) . ?
C20 H20 0.9500 . ?
C21 C22 1.413(10) . ?
C21 H21 0.9500 . ?
C22 H22 0.9500 . ?
